data_4518589
loop_
_publ_author_name
'Gupta, Abhishek Kumar'
'Li, Wenbo'
'Ruseckas, Arvydas'
'Lian, Cheng'
'Carpenter-Warren, Cameron L.'
'Cordes, David B.'
'Slawin, Alexandra M. Z.'
'Jacquemin, Denis'
'Samuel, Ifor D. W.'
'Zysman-Colman, Eli'

_publ_section_title
;
 Thermally Activated Delayed Fluorescence Emitters with Intramolecular
 Proton Transfer for High Luminance Solution-Processed Organic
 Light-Emitting Diodes
;
_journal_name_full 'ACS Applied Materials &amp; Interfaces'
_journal_paper_doi 10.1021/acsami.1c02248
_journal_year 2021
_chemical_absolute_configuration unk
_chemical_formula_moiety 'C58 H37 N3 O6'
_chemical_formula_sum 'C58 H37 N3 O6'
_chemical_formula_weight 871.90
_space_group_crystal_system monoclinic
_space_group_IT_number 9
_space_group_name_Hall 'C -2yc'
_space_group_name_H-M_alt 'C 1 c 1'
_atom_sites_solution_hydrogens geom
_atom_sites_solution_primary dual
_audit_creation_date 2020-09-18
_audit_creation_method
;
Olex2 1.3
(compiled 2020.07.31 svn.rc2a77460 for OlexSys, GUI svn.r6145)
;
_cell_angle_alpha 90
_cell_angle_beta 91.426(4)
_cell_angle_gamma 90
_cell_formula_units_Z 4
_cell_length_a 5.0288(2)
_cell_length_b 35.8475(13)
_cell_length_c 25.5419(9)
_cell_measurement_reflns_used 10713
_cell_measurement_temperature 173
_cell_measurement_theta_max 27.9480
_cell_measurement_theta_min 1.9420
_cell_volume 4603.0(3)
_computing_cell_refinement 'CrysAlisPro 1.171.40.40a (Rigaku OD, 2019)'
_computing_data_collection 'CrystalClear-SM Expert 2.1 b45 (Rigaku OD, 2015)'
_computing_data_reduction 'CrysAlisPro 1.171.40.40a (Rigaku OD, 2019)'
_computing_molecular_graphics 'Olex2 1.3 (Dolomanov et al., 2009)'
_computing_publication_material 'Olex2 1.3 (Dolomanov et al., 2009)'
_computing_structure_refinement 'SHELXL 2018/3 (Sheldrick, 2015)'
_computing_structure_solution 'SHELXT 2018/2 (Sheldrick, 2018)'
_diffrn_ambient_temperature 173
_diffrn_detector 'hybrid photon counting detector'
_diffrn_detector_area_resol_mean 5.8140
_diffrn_measured_fraction_theta_full 0.994
_diffrn_measured_fraction_theta_max 0.849
_diffrn_measurement_details
;
List of Runs (angles in degrees, time in seconds):

  # Type    Start    End  Width  t~exp~   \w     \q     \k     \f   Frames
--------------------------------------------------------------------------
  1  \w    -59.00  82.00   0.50  200.00    --   -8.00  45.00  88.00  282
  2  \w    -53.00  82.00   0.50  200.00    --   -8.00  45.00 232.00  270
  3  \w    -71.00  82.00   0.50  200.00    --   -8.00  45.00 305.00  306
  4  \w      4.50  64.50   0.50  200.00    --   -8.00  45.00  16.00  120
  5  \w    -69.00 -54.50   0.50  200.00    --   -8.00  45.00 160.00   29
;
_diffrn_measurement_device 'AFC10: Fixed \c 3 circle'
_diffrn_measurement_device_type 'Rigaku XtaLAB P200K'
_diffrn_measurement_method '\w scans'
_diffrn_measurement_specimen_support Loop
_diffrn_orient_matrix_type 'CrysAlisPro convention (1999,Acta A55,543-557)'
_diffrn_orient_matrix_UB_11 0.1017052000
_diffrn_orient_matrix_UB_12 0.0129839000
_diffrn_orient_matrix_UB_13 -0.0056696000
_diffrn_orient_matrix_UB_21 -0.0888812000
_diffrn_orient_matrix_UB_22 0.0149312000
_diffrn_orient_matrix_UB_23 0.0047064000
_diffrn_orient_matrix_UB_31 0.0407743000
_diffrn_orient_matrix_UB_32 0.0001293000
_diffrn_orient_matrix_UB_33 0.0267825000
_diffrn_radiation_monochromator 'Rigaku Osmic Confocal Optical System'
_diffrn_radiation_probe x-ray
_diffrn_radiation_type 'Mo K\a'
_diffrn_radiation_wavelength 0.71073
_diffrn_reflns_av_R_equivalents 0.0466
_diffrn_reflns_av_unetI/netI 0.0567
_diffrn_reflns_Laue_measured_fraction_full 0.994
_diffrn_reflns_Laue_measured_fraction_max 0.849
_diffrn_reflns_limit_h_max 6
_diffrn_reflns_limit_h_min -6
_diffrn_reflns_limit_k_max 47
_diffrn_reflns_limit_k_min -42
_diffrn_reflns_limit_l_max 28
_diffrn_reflns_limit_l_min -32
_diffrn_reflns_number 27449
_diffrn_reflns_point_group_measured_fraction_full 0.896
_diffrn_reflns_point_group_measured_fraction_max 0.729
_diffrn_reflns_theta_full 25.242
_diffrn_reflns_theta_max 28.340
_diffrn_reflns_theta_min 1.958
_diffrn_source 'Rotating Anode'
_diffrn_source_type 'Rigaku FR-X'
_exptl_absorpt_coefficient_mu 0.082
_exptl_absorpt_correction_T_max 1.00000
_exptl_absorpt_correction_T_min 0.56662
_exptl_absorpt_correction_type multi-scan
_exptl_absorpt_process_details
;
CrysAlisPro 1.171.40.40a (Rigaku Oxford Diffraction, 2019)
Empirical absorption correction using spherical harmonics,
 implemented in SCALE3 ABSPACK scaling algorithm.
;
_exptl_crystal_colour yellow
_exptl_crystal_colour_primary yellow
_exptl_crystal_density_diffrn 1.258
_exptl_crystal_description prism
_exptl_crystal_F_000 1816
_exptl_crystal_size_max 0.12
_exptl_crystal_size_mid 0.06
_exptl_crystal_size_min 0.01
_refine_diff_density_max 0.295
_refine_diff_density_min -0.206
_refine_diff_density_rms 0.059
_refine_ls_extinction_method none
_refine_ls_goodness_of_fit_ref 1.050
_refine_ls_hydrogen_treatment constr
_refine_ls_matrix_type full
_refine_ls_number_parameters 604
_refine_ls_number_reflns 8372
_refine_ls_number_restraints 2
_refine_ls_restrained_S_all 1.050
_refine_ls_R_factor_all 0.0941
_refine_ls_R_factor_gt 0.0681
_refine_ls_shift/su_max 0.001
_refine_ls_shift/su_mean 0.000
_refine_ls_structure_factor_coef Fsqd
_refine_ls_weighting_details 'w=1/[\s^2^(Fo^2^)+(0.0990P)^2^+4.1652P] where P=(Fo^2^+2Fc^2^)/3'
_refine_ls_weighting_scheme calc
_refine_ls_wR_factor_gt 0.1743
_refine_ls_wR_factor_ref 0.1860
_reflns_Friedel_coverage 0.713
_reflns_Friedel_fraction_full 0.797
_reflns_Friedel_fraction_max 0.608
_reflns_number_gt 6098
_reflns_number_total 8372
_reflns_threshold_expression 'I > 2\s(I)'
_cod_data_source_file am1c02248_si_002.cif
_cod_data_source_block TPXZBM
_cod_depositor_comments
;
The following automatic conversions were performed:

data item '_diffrn_radiation_probe' value 'X-ray' was changed to
'x-ray' in accordance with the
/home/data/users/saulius/crontab/automatic-downloads/rss-feeds/ACS/lib/dictionaries/cif_core.dic
dictionary named 'cif_core.dic' version 2.4.2 last updated on
2011-04-26.

Automatic conversion script
Id: cif_fix_values 7556 2019-12-06 15:28:31Z antanas 
;
_cod_database_code 4518589
_shelx_shelxl_version_number 2018/3
_shelx_space_group_comment
;
The symmetry employed for this shelxl refinement is uniquely defined
by the following loop, which should always be used as a source of
symmetry information in preference to the above space-group names.
They are only intended as comments.
;
_olex2_refinement_description
;
1. Fixed Uiso
 At 1.2 times of:
  All C(H) groups
2.a Ternary CH refined with riding coordinates:
 C1(H1)
2.b Aromatic/amide H refined with riding coordinates:
 C4(H4), C5(H5), C7(H7), C8(H8), C11(H11), C12(H12), C13(H13), C14(H14),
 C18(H18), C19(H19), C20(H20), C21(H21), C25(H25), C26(H26), C28(H28), C29(H29),
  C32(H32), C33(H33), C34(H34), C35(H35), C39(H39), C40(H40), C41(H41),
 C42(H42), C46(H46), C47(H47), C49(H49), C50(H50), C53(H53), C54(H54), C55(H55),
  C56(H56), C60(H60), C61(H61), C62(H62), C63(H63)
;

loop_
_space_group_symop_operation_xyz
'x, y, z'
'x, -y, z+1/2'
'x+1/2, y+1/2, z'
'x+1/2, -y+1/2, z+1/2'

loop_
_atom_site_label
_atom_site_type_symbol
_atom_site_fract_x
_atom_site_fract_y
_atom_site_fract_z
_atom_site_U_iso_or_equiv
_atom_site_adp_type
_atom_site_occupancy
_atom_site_site_symmetry_order
_atom_site_calc_flag
_atom_site_refinement_flags_posn
_atom_site_refinement_flags_adp
_atom_site_refinement_flags_occupancy
_atom_site_disorder_assembly
_atom_site_disorder_group
O2 O 1.0749(8) 0.82915(12) 0.50197(17) 0.0540(10) Uani 1 1 d . . . . .
O16 O 0.0198(11) 0.89326(15) 0.21871(19) 0.0738(14) Uani 1 1 d . . . . .
O23 O 1.1156(7) 0.75190(12) 0.56427(16) 0.0483(10) Uani 1 1 d . . . . .
O37 O 0.0762(8) 0.87780(10) 0.79429(17) 0.0528(11) Uani 1 1 d . . . . .
O44 O 1.0658(8) 0.75217(11) 0.43602(17) 0.0559(12) Uani 1 1 d . . . . .
O58 O 0.3440(15) 0.52923(15) 0.5288(2) 0.097(2) Uani 1 1 d . . . . .
N9 N 0.3703(11) 0.87662(13) 0.3013(2) 0.0542(13) Uani 1 1 d . . . . .
N30 N 0.4627(9) 0.84282(12) 0.73355(18) 0.0416(11) Uani 1 1 d . . . . .
N51 N 0.6005(13) 0.59373(14) 0.4978(2) 0.0621(15) Uani 1 1 d . . . . .
C1 C 0.7943(10) 0.77578(14) 0.5031(2) 0.0355(12) Uani 1 1 d . . . . .
H1 H 0.595877 0.774490 0.504178 0.043 Uiso 1 1 calc R U . . .
C2 C 0.8845(10) 0.81392(14) 0.4819(2) 0.0376(12) Uani 1 1 d . . . . .
C3 C 0.7418(10) 0.82990(14) 0.4361(2) 0.0362(12) Uani 1 1 d . . . . .
C4 C 0.5280(10) 0.81191(15) 0.4107(2) 0.0391(12) Uani 1 1 d . . . . .
H4 H 0.466859 0.788636 0.423478 0.047 Uiso 1 1 calc R U . . .
C5 C 0.4059(11) 0.82774(15) 0.3673(2) 0.0425(13) Uani 1 1 d . . . . .
H5 H 0.260356 0.815328 0.350508 0.051 Uiso 1 1 calc R U . . .
C6 C 0.4930(11) 0.86160(15) 0.3479(2) 0.0432(13) Uani 1 1 d . . . . .
C7 C 0.7028(12) 0.88006(16) 0.3730(3) 0.0495(15) Uani 1 1 d . . . . .
H7 H 0.762196 0.903460 0.360368 0.059 Uiso 1 1 calc R U . . .
C8 C 0.8229(12) 0.86425(16) 0.4163(3) 0.0490(14) Uani 1 1 d . . . . .
H8 H 0.966061 0.877046 0.433317 0.059 Uiso 1 1 calc R U . . .
C10 C 0.3889(14) 0.85718(17) 0.2545(3) 0.0560(16) Uani 1 1 d . . . . .
C11 C 0.5767(18) 0.8298(2) 0.2463(3) 0.072(2) Uani 1 1 d . . . . .
H11 H 0.700322 0.823511 0.273636 0.087 Uiso 1 1 calc R U . . .
C12 C 0.587(2) 0.8109(2) 0.1978(3) 0.096(3) Uani 1 1 d . . . . .
H12 H 0.717840 0.792213 0.192546 0.116 Uiso 1 1 calc R U . . .
C13 C 0.408(3) 0.8197(2) 0.1582(4) 0.103(3) Uani 1 1 d . . . . .
H13 H 0.412250 0.806889 0.125620 0.124 Uiso 1 1 calc R U . . .
C14 C 0.220(2) 0.8475(2) 0.1662(3) 0.095(3) Uani 1 1 d . . . . .
H14 H 0.095161 0.853639 0.139091 0.114 Uiso 1 1 calc R U . . .
C15 C 0.2150(17) 0.8662(2) 0.2138(3) 0.069(2) Uani 1 1 d . . . . .
C17 C 0.0470(14) 0.91766(18) 0.2602(3) 0.0566(16) Uani 1 1 d . . . . .
C18 C -0.1111(15) 0.94889(19) 0.2595(3) 0.068(2) Uani 1 1 d . . . . .
H18 H -0.225920 0.953695 0.230170 0.082 Uiso 1 1 calc R U . . .
C19 C -0.1035(14) 0.97351(18) 0.3016(3) 0.0634(18) Uani 1 1 d . . . . .
H19 H -0.214145 0.994992 0.301380 0.076 Uiso 1 1 calc R U . . .
C20 C 0.0652(12) 0.96648(16) 0.3434(3) 0.0539(16) Uani 1 1 d . . . . .
H20 H 0.068767 0.983061 0.372421 0.065 Uiso 1 1 calc R U . . .
C21 C 0.2290(13) 0.93590(17) 0.3440(3) 0.0539(15) Uani 1 1 d . . . . .
H21 H 0.346267 0.931881 0.373179 0.065 Uiso 1 1 calc R U . . .
C22 C 0.2263(12) 0.91049(16) 0.3024(3) 0.0498(15) Uani 1 1 d . . . . .
C23 C 0.9188(10) 0.77027(15) 0.5582(2) 0.0369(12) Uani 1 1 d . . . . .
C24 C 0.7932(9) 0.79029(14) 0.6029(2) 0.0325(11) Uani 1 1 d . . . . .
C25 C 0.5762(10) 0.81410(14) 0.5959(2) 0.0377(12) Uani 1 1 d . . . . .
H25 H 0.500983 0.818057 0.561841 0.045 Uiso 1 1 calc R U . . .
C26 C 0.4703(10) 0.83201(14) 0.6388(2) 0.0359(12) Uani 1 1 d . . . . .
H26 H 0.327528 0.849114 0.633944 0.043 Uiso 1 1 calc R U . . .
C27 C 0.5742(10) 0.82488(14) 0.6895(2) 0.0358(11) Uani 1 1 d . . . . .
C28 C 0.7880(10) 0.80098(15) 0.6952(2) 0.0378(12) Uani 1 1 d . . . . .
H28 H 0.862160 0.796439 0.729134 0.045 Uiso 1 1 calc R U . . .
C29 C 0.8956(11) 0.78368(15) 0.6530(2) 0.0397(12) Uani 1 1 d . . . . .
H29 H 1.041075 0.767050 0.657972 0.048 Uiso 1 1 calc R U . . .
C31 C 0.4383(10) 0.88179(14) 0.7340(2) 0.0397(12) Uani 1 1 d . . . . .
C32 C 0.6054(12) 0.90493(17) 0.7059(2) 0.0503(15) Uani 1 1 d . . . . .
H32 H 0.738629 0.894257 0.684791 0.060 Uiso 1 1 calc R U . . .
C33 C 0.5790(13) 0.94359(18) 0.7083(3) 0.0586(17) Uani 1 1 d . . . . .
H33 H 0.692624 0.959076 0.688605 0.070 Uiso 1 1 calc R U . . .
C34 C 0.3887(13) 0.95941(16) 0.7392(3) 0.0536(16) Uani 1 1 d . . . . .
H34 H 0.369893 0.985758 0.740706 0.064 Uiso 1 1 calc R U . . .
C35 C 0.2254(12) 0.93661(16) 0.7679(3) 0.0509(15) Uani 1 1 d . . . . .
H35 H 0.094929 0.947335 0.789556 0.061 Uiso 1 1 calc R U . . .
C36 C 0.2507(10) 0.89895(14) 0.7653(2) 0.0379(12) Uani 1 1 d . . . . .
C38 C 0.1317(11) 0.84031(14) 0.8006(2) 0.0391(12) Uani 1 1 d . . . . .
C39 C -0.0206(12) 0.82149(16) 0.8359(2) 0.0472(14) Uani 1 1 d . . . . .
H39 H -0.150109 0.834599 0.855130 0.057 Uiso 1 1 calc R U . . .
C40 C 0.0135(11) 0.78363(17) 0.8435(2) 0.0481(14) Uani 1 1 d . . . . .
H40 H -0.093659 0.770523 0.867498 0.058 Uiso 1 1 calc R U . . .
C41 C 0.2051(12) 0.76510(17) 0.8159(2) 0.0496(15) Uani 1 1 d . . . . .
H41 H 0.235097 0.739251 0.821777 0.060 Uiso 1 1 calc R U . . .
C42 C 0.3543(11) 0.78419(15) 0.7795(2) 0.0406(12) Uani 1 1 d . . . . .
H42 H 0.481087 0.770894 0.759795 0.049 Uiso 1 1 calc R U . . .
C43 C 0.3229(10) 0.82183(14) 0.7712(2) 0.0357(12) Uani 1 1 d . . . . .
C44 C 0.9035(10) 0.74483(14) 0.4676(2) 0.0383(12) Uani 1 1 d . . . . .
C45 C 0.8098(9) 0.70595(15) 0.4758(2) 0.0346(11) Uani 1 1 d . . . . .
C46 C 0.6121(10) 0.69607(16) 0.5111(2) 0.0417(13) Uani 1 1 d . . . . .
H46 H 0.524329 0.714991 0.530134 0.050 Uiso 1 1 calc R U . . .
C47 C 0.5447(11) 0.65956(15) 0.5183(2) 0.0435(13) Uani 1 1 d . . . . .
H47 H 0.415339 0.653144 0.543239 0.052 Uiso 1 1 calc R U . . .
C48 C 0.6653(11) 0.63166(16) 0.4891(2) 0.0439(13) Uani 1 1 d . . . . .
C49 C 0.8600(11) 0.64106(17) 0.4548(3) 0.0526(16) Uani 1 1 d . . . . .
H49 H 0.946770 0.622023 0.435741 0.063 Uiso 1 1 calc R U . . .
C50 C 0.9302(11) 0.67730(16) 0.4476(2) 0.0462(14) Uani 1 1 d . . . . .
H50 H 1.063003 0.683266 0.423207 0.055 Uiso 1 1 calc R U . . .
C52 C 0.6837(17) 0.57587(19) 0.5445(3) 0.067(2) Uani 1 1 d . . . . .
C53 C 0.8893(17) 0.5894(2) 0.5764(3) 0.071(2) Uani 1 1 d . . . . .
H53 H 0.976124 0.611850 0.566917 0.085 Uiso 1 1 calc R U . . .
C54 C 0.970(2) 0.5712(2) 0.6213(3) 0.092(3) Uani 1 1 d . . . . .
H54 H 1.112953 0.580580 0.642528 0.110 Uiso 1 1 calc R U . . .
C55 C 0.841(3) 0.5393(3) 0.6346(4) 0.115(4) Uani 1 1 d . . . . .
H55 H 0.894236 0.526713 0.665906 0.138 Uiso 1 1 calc R U . . .
C56 C 0.635(3) 0.5244(3) 0.6040(4) 0.112(4) Uani 1 1 d . . . . .
H56 H 0.548863 0.501931 0.613649 0.134 Uiso 1 1 calc R U . . .
C57 C 0.5593(18) 0.5434(2) 0.5590(3) 0.073(2) Uani 1 1 d . . . . .
C59 C 0.3042(16) 0.54265(18) 0.4775(3) 0.0646(18) Uani 1 1 d . . . . .
C60 C 0.1285(17) 0.5244(2) 0.4446(4) 0.085(3) Uani 1 1 d . . . . .
H60 H 0.039951 0.502767 0.456629 0.102 Uiso 1 1 calc R U . . .
C61 C 0.0781(15) 0.5370(2) 0.3944(3) 0.076(2) Uani 1 1 d . . . . .
H61 H -0.049558 0.524942 0.372248 0.091 Uiso 1 1 calc R U . . .
C62 C 0.2185(12) 0.56791(19) 0.3768(3) 0.0569(16) Uani 1 1 d . . . . .
H62 H 0.192422 0.576421 0.341861 0.068 Uiso 1 1 calc R U . . .
C63 C 0.3944(12) 0.58604(17) 0.4099(3) 0.0502(15) Uani 1 1 d . . . . .
H63 H 0.489152 0.606990 0.397341 0.060 Uiso 1 1 calc R U . . .
C64 C 0.4371(12) 0.57462(15) 0.4610(2) 0.0481(15) Uani 1 1 d . . . . .

loop_
_atom_site_aniso_label
_atom_site_aniso_U_11
_atom_site_aniso_U_22
_atom_site_aniso_U_33
_atom_site_aniso_U_23
_atom_site_aniso_U_13
_atom_site_aniso_U_12
O2 0.057(2) 0.063(3) 0.042(2) 0.006(2) -0.0065(19) -0.018(2)
O16 0.102(4) 0.077(3) 0.041(3) 0.000(2) -0.018(3) 0.010(3)
O23 0.045(2) 0.063(2) 0.038(2) -0.0095(19) -0.0007(17) 0.0118(19)
O37 0.068(3) 0.041(2) 0.051(3) -0.0053(18) 0.027(2) 0.0020(19)
O44 0.060(2) 0.055(2) 0.053(3) -0.019(2) 0.030(2) -0.0162(19)
O58 0.157(6) 0.064(3) 0.072(4) 0.020(3) 0.028(4) -0.031(3)
N9 0.077(3) 0.043(3) 0.042(3) 0.003(2) -0.004(3) 0.002(2)
N30 0.055(3) 0.037(2) 0.033(3) 0.003(2) 0.012(2) -0.001(2)
N51 0.097(4) 0.045(3) 0.043(3) 0.006(3) -0.011(3) -0.003(3)
C1 0.036(3) 0.046(3) 0.025(3) -0.002(2) 0.005(2) -0.005(2)
C2 0.035(3) 0.041(3) 0.036(3) 0.000(2) 0.003(2) -0.012(2)
C3 0.042(3) 0.045(3) 0.023(3) -0.003(2) 0.008(2) -0.005(2)
C4 0.043(3) 0.043(3) 0.031(3) 0.001(2) -0.001(2) -0.009(2)
C5 0.054(3) 0.042(3) 0.032(3) 0.000(2) 0.000(3) -0.003(2)
C6 0.056(3) 0.042(3) 0.031(3) 0.003(2) 0.000(3) -0.003(2)
C7 0.062(3) 0.039(3) 0.047(4) 0.008(3) 0.000(3) -0.012(3)
C8 0.050(3) 0.050(3) 0.047(4) -0.003(3) -0.004(3) -0.014(3)
C10 0.087(5) 0.045(3) 0.036(4) 0.003(3) 0.000(3) 0.000(3)
C11 0.118(6) 0.058(4) 0.041(4) -0.006(3) 0.001(4) 0.007(4)
C12 0.189(10) 0.058(5) 0.042(5) -0.010(4) -0.003(6) 0.016(5)
C13 0.201(11) 0.061(5) 0.048(5) -0.017(4) -0.010(6) 0.000(6)
C14 0.187(10) 0.058(5) 0.040(5) -0.002(4) -0.025(5) -0.005(5)
C15 0.107(6) 0.063(4) 0.038(4) 0.004(3) -0.009(4) -0.002(4)
C17 0.076(4) 0.052(4) 0.042(4) 0.012(3) -0.012(3) -0.006(3)
C18 0.079(5) 0.054(4) 0.071(5) 0.022(4) -0.011(4) 0.000(3)
C19 0.068(4) 0.045(3) 0.077(5) 0.008(4) -0.005(4) 0.000(3)
C20 0.056(3) 0.038(3) 0.068(5) 0.000(3) -0.001(3) -0.004(3)
C21 0.059(4) 0.050(3) 0.052(4) 0.001(3) -0.001(3) -0.008(3)
C22 0.058(3) 0.042(3) 0.049(4) 0.007(3) 0.001(3) -0.004(3)
C23 0.040(3) 0.048(3) 0.023(3) -0.004(2) -0.001(2) 0.001(2)
C24 0.030(2) 0.037(3) 0.030(3) -0.005(2) -0.001(2) -0.0017(19)
C25 0.041(3) 0.043(3) 0.029(3) 0.000(2) -0.002(2) 0.001(2)
C26 0.035(2) 0.041(3) 0.031(3) 0.004(2) 0.003(2) 0.002(2)
C27 0.044(3) 0.043(3) 0.020(3) 0.001(2) 0.003(2) 0.003(2)
C28 0.042(3) 0.045(3) 0.026(3) -0.002(2) 0.002(2) 0.001(2)
C29 0.045(3) 0.043(3) 0.032(3) 0.003(2) 0.004(2) 0.000(2)
C31 0.047(3) 0.036(3) 0.036(3) 0.003(2) 0.003(2) -0.001(2)
C32 0.057(3) 0.048(3) 0.047(4) -0.001(3) 0.008(3) 0.000(3)
C33 0.066(4) 0.050(4) 0.060(4) 0.006(3) 0.009(3) -0.009(3)
C34 0.071(4) 0.034(3) 0.056(4) 0.001(3) 0.004(3) 0.003(3)
C35 0.060(4) 0.049(3) 0.044(4) 0.000(3) 0.007(3) 0.012(3)
C36 0.044(3) 0.041(3) 0.028(3) -0.001(2) 0.001(2) 0.000(2)
C38 0.055(3) 0.040(3) 0.022(3) -0.003(2) 0.003(2) -0.001(2)
C39 0.060(3) 0.052(3) 0.030(3) -0.005(3) 0.011(3) -0.006(3)
C40 0.050(3) 0.062(4) 0.033(3) 0.011(3) 0.008(3) -0.009(3)
C41 0.061(4) 0.043(3) 0.045(4) 0.012(3) 0.003(3) -0.001(3)
C42 0.042(3) 0.044(3) 0.036(3) 0.004(2) 0.006(2) 0.004(2)
C43 0.041(3) 0.040(3) 0.026(3) 0.001(2) -0.002(2) -0.005(2)
C44 0.040(3) 0.043(3) 0.032(3) -0.009(2) 0.006(2) -0.006(2)
C45 0.033(2) 0.046(3) 0.025(3) -0.004(2) 0.001(2) -0.003(2)
C46 0.041(3) 0.049(3) 0.036(3) -0.007(3) 0.009(2) -0.007(2)
C47 0.057(3) 0.046(3) 0.027(3) 0.002(2) 0.001(3) -0.011(3)
C48 0.054(3) 0.043(3) 0.035(3) 0.001(3) -0.003(3) -0.004(2)
C49 0.045(3) 0.056(4) 0.057(4) -0.015(3) 0.002(3) 0.009(3)
C50 0.047(3) 0.048(3) 0.044(4) -0.006(3) 0.010(3) -0.005(2)
C52 0.105(6) 0.052(4) 0.045(4) 0.003(3) 0.007(4) 0.011(4)
C53 0.104(6) 0.061(4) 0.047(4) 0.008(3) -0.013(4) 0.009(4)
C54 0.145(8) 0.077(6) 0.052(5) 0.017(4) -0.028(5) 0.003(5)
C55 0.173(11) 0.109(8) 0.062(6) 0.021(6) -0.033(7) -0.007(8)
C56 0.182(11) 0.078(6) 0.077(7) 0.033(5) 0.021(8) -0.008(6)
C57 0.113(6) 0.055(4) 0.049(5) 0.003(4) -0.001(4) -0.018(4)
C59 0.098(5) 0.053(4) 0.043(4) 0.005(3) 0.016(4) -0.014(4)
C60 0.091(6) 0.082(5) 0.082(6) 0.008(5) 0.018(5) -0.046(4)
C61 0.080(5) 0.078(5) 0.069(6) -0.016(4) 0.007(4) -0.029(4)
C62 0.056(3) 0.065(4) 0.050(4) -0.010(3) 0.001(3) -0.002(3)
C63 0.056(3) 0.048(3) 0.046(4) -0.004(3) 0.002(3) -0.012(3)
C64 0.060(3) 0.039(3) 0.046(4) -0.007(3) 0.016(3) 0.002(3)

loop_
_atom_type_symbol
_atom_type_description
_atom_type_scat_dispersion_real
_atom_type_scat_dispersion_imag
_atom_type_scat_source
C C 0.0033 0.0016 'International Tables Vol C Tables 4.2.6.8 and 6.1.1.4'
H H 0.0000 0.0000 'International Tables Vol C Tables 4.2.6.8 and 6.1.1.4'
N N 0.0061 0.0033 'International Tables Vol C Tables 4.2.6.8 and 6.1.1.4'
O O 0.0106 0.0060 'International Tables Vol C Tables 4.2.6.8 and 6.1.1.4'

loop_
_geom_angle_atom_site_label_1
_geom_angle_atom_site_label_2
_geom_angle_atom_site_label_3
_geom_angle
_geom_angle_site_symmetry_1
_geom_angle_site_symmetry_3
_geom_angle_publ_flag
C17 O16 C15 117.1(6) . . ?
C38 O37 C36 117.8(4) . . ?
C59 O58 C57 118.4(5) . . ?
C10 N9 C6 119.3(5) . . ?
C10 N9 C22 119.5(5) . . ?
C22 N9 C6 121.2(5) . . ?
C31 N30 C27 119.6(4) . . ?
C31 N30 C43 118.5(4) . . ?
C43 N30 C27 120.5(4) . . ?
C52 N51 C48 120.2(6) . . ?
C52 N51 C64 120.0(5) . . ?
C64 N51 C48 119.7(5) . . ?
C2 C1 H1 110.7 . . ?
C23 C1 H1 110.7 . . ?
C23 C1 C2 108.6(4) . . ?
C23 C1 C44 107.6(4) . . ?
C44 C1 H1 110.7 . . ?
C44 C1 C2 108.6(4) . . ?
O2 C2 C1 119.2(5) . . ?
O2 C2 C3 121.9(5) . . ?
C3 C2 C1 118.8(4) . . ?
C4 C3 C2 122.9(5) . . ?
C8 C3 C2 119.4(5) . . ?
C8 C3 C4 117.8(5) . . ?
C3 C4 H4 119.8 . . ?
C5 C4 C3 120.4(5) . . ?
C5 C4 H4 119.8 . . ?
C4 C5 H5 119.6 . . ?
C4 C5 C6 120.7(5) . . ?
C6 C5 H5 119.6 . . ?
C5 C6 N9 119.6(5) . . ?
C5 C6 C7 119.6(5) . . ?
C7 C6 N9 120.8(5) . . ?
C6 C7 H7 120.3 . . ?
C8 C7 C6 119.4(5) . . ?
C8 C7 H7 120.3 . . ?
C3 C8 H8 119.0 . . ?
C7 C8 C3 122.1(5) . . ?
C7 C8 H8 119.0 . . ?
C11 C10 N9 123.2(6) . . ?
C15 C10 N9 118.4(6) . . ?
C15 C10 C11 118.4(6) . . ?
C10 C11 H11 119.6 . . ?
C10 C11 C12 120.8(8) . . ?
C12 C11 H11 119.6 . . ?
C11 C12 H12 120.1 . . ?
C13 C12 C11 119.8(9) . . ?
C13 C12 H12 120.1 . . ?
C12 C13 H13 120.3 . . ?
C12 C13 C14 119.4(8) . . ?
C14 C13 H13 120.3 . . ?
C13 C14 H14 119.9 . . ?
C15 C14 C13 120.2(9) . . ?
C15 C14 H14 119.9 . . ?
O16 C15 C14 116.5(7) . . ?
C10 C15 O16 122.2(6) . . ?
C10 C15 C14 121.3(8) . . ?
O16 C17 C22 121.4(6) . . ?
C18 C17 O16 117.4(6) . . ?
C18 C17 C22 121.2(7) . . ?
C17 C18 H18 119.9 . . ?
C17 C18 C19 120.2(7) . . ?
C19 C18 H18 119.9 . . ?
C18 C19 H19 120.3 . . ?
C20 C19 C18 119.3(6) . . ?
C20 C19 H19 120.3 . . ?
C19 C20 H20 119.5 . . ?
C19 C20 C21 121.1(6) . . ?
C21 C20 H20 119.5 . . ?
C20 C21 H21 119.4 . . ?
C20 C21 C22 121.2(7) . . ?
C22 C21 H21 119.4 . . ?
C17 C22 N9 117.3(6) . . ?
C21 C22 N9 125.3(6) . . ?
C21 C22 C17 117.1(6) . . ?
O23 C23 C1 120.4(5) . . ?
O23 C23 C24 121.8(5) . . ?
C24 C23 C1 117.7(4) . . ?
C25 C24 C23 122.6(5) . . ?
C29 C24 C23 117.8(4) . . ?
C29 C24 C25 119.6(5) . . ?
C24 C25 H25 120.1 . . ?
C26 C25 C24 119.8(5) . . ?
C26 C25 H25 120.1 . . ?
C25 C26 H26 119.9 . . ?
C25 C26 C27 120.1(5) . . ?
C27 C26 H26 119.9 . . ?
C26 C27 N30 120.0(5) . . ?
C28 C27 N30 121.4(5) . . ?
C28 C27 C26 118.6(5) . . ?
C27 C28 H28 119.2 . . ?
C29 C28 C27 121.5(5) . . ?
C29 C28 H28 119.2 . . ?
C24 C29 H29 119.8 . . ?
C28 C29 C24 120.3(5) . . ?
C28 C29 H29 119.8 . . ?
C32 C31 N30 122.3(5) . . ?
C32 C31 C36 117.3(5) . . ?
C36 C31 N30 120.3(5) . . ?
C31 C32 H32 119.7 . . ?
C31 C32 C33 120.6(6) . . ?
C33 C32 H32 119.7 . . ?
C32 C33 H33 119.9 . . ?
C34 C33 C32 120.3(6) . . ?
C34 C33 H33 119.9 . . ?
C33 C34 H34 120.3 . . ?
C33 C34 C35 119.4(5) . . ?
C35 C34 H34 120.3 . . ?
C34 C35 H35 119.9 . . ?
C36 C35 C34 120.3(5) . . ?
C36 C35 H35 119.9 . . ?
O37 C36 C31 120.7(4) . . ?
C35 C36 O37 117.1(5) . . ?
C35 C36 C31 122.2(5) . . ?
O37 C38 C43 122.5(4) . . ?
C39 C38 O37 116.1(5) . . ?
C39 C38 C43 121.4(5) . . ?
C38 C39 H39 119.8 . . ?
C38 C39 C40 120.4(5) . . ?
C40 C39 H39 119.8 . . ?
C39 C40 H40 120.4 . . ?
C41 C40 C39 119.1(5) . . ?
C41 C40 H40 120.4 . . ?
C40 C41 H41 120.0 . . ?
C40 C41 C42 120.1(5) . . ?
C42 C41 H41 120.0 . . ?
C41 C42 H42 119.2 . . ?
C43 C42 C41 121.6(5) . . ?
C43 C42 H42 119.2 . . ?
C38 C43 N30 118.0(4) . . ?
C42 C43 N30 124.5(5) . . ?
C42 C43 C38 117.4(5) . . ?
O44 C44 C1 119.9(5) . . ?
O44 C44 C45 121.8(5) . . ?
C45 C44 C1 118.2(4) . . ?
C46 C45 C44 123.9(4) . . ?
C50 C45 C44 118.2(4) . . ?
C50 C45 C46 117.8(5) . . ?
C45 C46 H46 119.7 . . ?
C47 C46 C45 120.7(5) . . ?
C47 C46 H46 119.7 . . ?
C46 C47 H47 119.9 . . ?
C46 C47 C48 120.1(5) . . ?
C48 C47 H47 119.9 . . ?
C47 C48 N51 120.0(5) . . ?
C49 C48 N51 120.4(5) . . ?
C49 C48 C47 119.5(5) . . ?
C48 C49 H49 119.6 . . ?
C50 C49 C48 120.8(5) . . ?
C50 C49 H49 119.6 . . ?
C45 C50 H50 119.5 . . ?
C49 C50 C45 121.1(5) . . ?
C49 C50 H50 119.5 . . ?
C53 C52 N51 122.7(7) . . ?
C57 C52 N51 119.0(7) . . ?
C57 C52 C53 118.3(7) . . ?
C52 C53 H53 119.1 . . ?
C54 C53 C52 121.7(8) . . ?
C54 C53 H53 119.1 . . ?
C53 C54 H54 120.9 . . ?
C55 C54 C53 118.3(9) . . ?
C55 C54 H54 120.9 . . ?
C54 C55 H55 118.8 . . ?
C54 C55 C56 122.4(9) . . ?
C56 C55 H55 118.8 . . ?
C55 C56 H56 121.2 . . ?
C57 C56 C55 117.7(9) . . ?
C57 C56 H56 121.2 . . ?
C52 C57 O58 120.4(7) . . ?
C52 C57 C56 121.6(9) . . ?
C56 C57 O58 117.9(8) . . ?
C60 C59 O58 118.9(6) . . ?
C60 C59 C64 120.9(7) . . ?
C64 C59 O58 120.2(6) . . ?
C59 C60 H60 119.5 . . ?
C59 C60 C61 121.0(7) . . ?
C61 C60 H60 119.5 . . ?
C60 C61 H61 120.7 . . ?
C60 C61 C62 118.5(7) . . ?
C62 C61 H61 120.7 . . ?
C61 C62 H62 119.9 . . ?
C63 C62 C61 120.1(7) . . ?
C63 C62 H62 119.9 . . ?
C62 C63 H63 119.2 . . ?
C62 C63 C64 121.7(6) . . ?
C64 C63 H63 119.2 . . ?
C59 C64 N51 118.3(6) . . ?
C63 C64 N51 124.1(5) . . ?
C63 C64 C59 117.6(6) . . ?

loop_
_geom_bond_atom_site_label_1
_geom_bond_atom_site_label_2
_geom_bond_distance
_geom_bond_site_symmetry_2
_geom_bond_publ_flag
O2 C2 1.206(6) . ?
O16 C15 1.388(9) . ?
O16 C17 1.378(9) . ?
O23 C23 1.196(6) . ?
O37 C36 1.388(7) . ?
O37 C38 1.381(6) . ?
O44 C44 1.191(6) . ?
O58 C57 1.408(10) . ?
O58 C59 1.407(9) . ?
N9 C6 1.431(8) . ?
N9 C10 1.390(8) . ?
N9 C22 1.414(8) . ?
N30 C27 1.422(7) . ?
N30 C31 1.402(7) . ?
N30 C43 1.422(7) . ?
N51 C48 1.417(8) . ?
N51 C52 1.408(9) . ?
N51 C64 1.409(8) . ?
C1 H1 1.0000 . ?
C1 C2 1.543(7) . ?
C1 C23 1.538(7) . ?
C1 C44 1.543(7) . ?
C2 C3 1.472(8) . ?
C3 C4 1.399(7) . ?
C3 C8 1.396(8) . ?
C4 H4 0.9500 . ?
C4 C5 1.376(8) . ?
C5 H5 0.9500 . ?
C5 C6 1.387(8) . ?
C6 C7 1.390(8) . ?
C7 H7 0.9500 . ?
C7 C8 1.368(9) . ?
C8 H8 0.9500 . ?
C10 C11 1.383(10) . ?
C10 C15 1.380(10) . ?
C11 H11 0.9500 . ?
C11 C12 1.414(10) . ?
C12 H12 0.9500 . ?
C12 C13 1.374(14) . ?
C13 H13 0.9500 . ?
C13 C14 1.391(14) . ?
C14 H14 0.9500 . ?
C14 C15 1.390(11) . ?
C17 C18 1.373(10) . ?
C17 C22 1.411(9) . ?
C18 H18 0.9500 . ?
C18 C19 1.391(11) . ?
C19 H19 0.9500 . ?
C19 C20 1.370(10) . ?
C20 H20 0.9500 . ?
C20 C21 1.371(9) . ?
C21 H21 0.9500 . ?
C21 C22 1.400(9) . ?
C23 C24 1.500(7) . ?
C24 C25 1.393(7) . ?
C24 C29 1.388(7) . ?
C25 H25 0.9500 . ?
C25 C26 1.388(7) . ?
C26 H26 0.9500 . ?
C26 C27 1.409(7) . ?
C27 C28 1.380(7) . ?
C28 H28 0.9500 . ?
C28 C29 1.366(7) . ?
C29 H29 0.9500 . ?
C31 C32 1.394(8) . ?
C31 C36 1.394(7) . ?
C32 H32 0.9500 . ?
C32 C33 1.394(9) . ?
C33 H33 0.9500 . ?
C33 C34 1.377(9) . ?
C34 H34 0.9500 . ?
C34 C35 1.382(9) . ?
C35 H35 0.9500 . ?
C35 C36 1.358(8) . ?
C38 C39 1.374(8) . ?
C38 C43 1.401(7) . ?
C39 H39 0.9500 . ?
C39 C40 1.382(9) . ?
C40 H40 0.9500 . ?
C40 C41 1.379(9) . ?
C41 H41 0.9500 . ?
C41 C42 1.390(8) . ?
C42 H42 0.9500 . ?
C42 C43 1.374(7) . ?
C44 C45 1.488(7) . ?
C45 C46 1.404(7) . ?
C45 C50 1.399(8) . ?
C46 H46 0.9500 . ?
C46 C47 1.366(8) . ?
C47 H47 0.9500 . ?
C47 C48 1.395(8) . ?
C48 C49 1.373(9) . ?
C49 H49 0.9500 . ?
C49 C50 1.359(8) . ?
C50 H50 0.9500 . ?
C52 C53 1.388(11) . ?
C52 C57 1.376(10) . ?
C53 H53 0.9500 . ?
C53 C54 1.373(10) . ?
C54 H54 0.9500 . ?
C54 C55 1.363(14) . ?
C55 H55 0.9500 . ?
C55 C56 1.390(15) . ?
C56 H56 0.9500 . ?
C56 C57 1.381(12) . ?
C59 C60 1.369(11) . ?
C59 C64 1.397(9) . ?
C60 H60 0.9500 . ?
C60 C61 1.377(11) . ?
C61 H61 0.9500 . ?
C61 C62 1.393(10) . ?
C62 H62 0.9500 . ?
C62 C63 1.372(9) . ?
C63 H63 0.9500 . ?
C63 C64 1.379(9) . ?

loop_
_geom_torsion_atom_site_label_1
_geom_torsion_atom_site_label_2
_geom_torsion_atom_site_label_3
_geom_torsion_atom_site_label_4
_geom_torsion
_geom_torsion_site_symmetry_1
_geom_torsion_site_symmetry_2
_geom_torsion_site_symmetry_3
_geom_torsion_site_symmetry_4
_geom_torsion_publ_flag
O2 C2 C3 C4 177.0(5) . . . . ?
O2 C2 C3 C8 -2.1(8) . . . . ?
O16 C17 C18 C19 176.4(6) . . . . ?
O16 C17 C22 N9 -2.2(9) . . . . ?
O16 C17 C22 C21 -176.6(6) . . . . ?
O23 C23 C24 C25 174.9(5) . . . . ?
O23 C23 C24 C29 -6.9(8) . . . . ?
O37 C38 C39 C40 177.7(5) . . . . ?
O37 C38 C43 N30 -0.2(8) . . . . ?
O37 C38 C43 C42 -177.6(5) . . . . ?
O44 C44 C45 C46 -177.6(6) . . . . ?
O44 C44 C45 C50 4.1(8) . . . . ?
O58 C59 C60 C61 178.4(7) . . . . ?
O58 C59 C64 N51 -2.9(9) . . . . ?
O58 C59 C64 C63 178.7(6) . . . . ?
N9 C6 C7 C8 -177.4(6) . . . . ?
N9 C10 C11 C12 -179.8(7) . . . . ?
N9 C10 C15 O16 -1.6(10) . . . . ?
N9 C10 C15 C14 -179.0(7) . . . . ?
N30 C27 C28 C29 180.0(5) . . . . ?
N30 C31 C32 C33 -178.5(6) . . . . ?
N30 C31 C36 O37 -3.3(8) . . . . ?
N30 C31 C36 C35 178.2(5) . . . . ?
N51 C48 C49 C50 -177.6(6) . . . . ?
N51 C52 C53 C54 -178.8(8) . . . . ?
N51 C52 C57 O58 -2.8(11) . . . . ?
N51 C52 C57 C56 179.0(8) . . . . ?
C1 C2 C3 C4 -0.3(7) . . . . ?
C1 C2 C3 C8 -179.5(5) . . . . ?
C1 C23 C24 C25 -1.9(7) . . . . ?
C1 C23 C24 C29 176.4(5) . . . . ?
C1 C44 C45 C46 5.3(8) . . . . ?
C1 C44 C45 C50 -173.0(5) . . . . ?
C2 C1 C23 O23 -98.6(6) . . . . ?
C2 C1 C23 C24 78.2(5) . . . . ?
C2 C1 C44 O44 11.5(7) . . . . ?
C2 C1 C44 C45 -171.3(4) . . . . ?
C2 C3 C4 C5 -178.5(5) . . . . ?
C2 C3 C8 C7 178.3(5) . . . . ?
C3 C4 C5 C6 0.3(8) . . . . ?
C4 C3 C8 C7 -0.9(8) . . . . ?
C4 C5 C6 N9 177.2(5) . . . . ?
C4 C5 C6 C7 -1.2(8) . . . . ?
C5 C6 C7 C8 1.0(9) . . . . ?
C6 N9 C10 C11 -18.5(9) . . . . ?
C6 N9 C10 C15 162.9(6) . . . . ?
C6 N9 C22 C17 -161.1(6) . . . . ?
C6 N9 C22 C21 12.7(9) . . . . ?
C6 C7 C8 C3 0.1(9) . . . . ?
C8 C3 C4 C5 0.7(8) . . . . ?
C10 N9 C6 C5 -63.0(8) . . . . ?
C10 N9 C6 C7 115.3(7) . . . . ?
C10 N9 C22 C17 17.6(8) . . . . ?
C10 N9 C22 C21 -168.5(6) . . . . ?
C10 C11 C12 C13 -0.4(13) . . . . ?
C11 C10 C15 O16 179.7(7) . . . . ?
C11 C10 C15 C14 2.3(11) . . . . ?
C11 C12 C13 C14 0.9(15) . . . . ?
C12 C13 C14 C15 0.2(15) . . . . ?
C13 C14 C15 O16 -179.4(8) . . . . ?
C13 C14 C15 C10 -1.9(14) . . . . ?
C15 O16 C17 C18 166.8(6) . . . . ?
C15 O16 C17 C22 -14.5(9) . . . . ?
C15 C10 C11 C12 -1.2(11) . . . . ?
C17 O16 C15 C10 16.7(10) . . . . ?
C17 O16 C15 C14 -165.8(7) . . . . ?
C17 C18 C19 C20 0.7(10) . . . . ?
C18 C17 C22 N9 176.5(6) . . . . ?
C18 C17 C22 C21 2.1(9) . . . . ?
C18 C19 C20 C21 0.9(10) . . . . ?
C19 C20 C21 C22 -1.1(9) . . . . ?
C20 C21 C22 N9 -174.3(6) . . . . ?
C20 C21 C22 C17 -0.4(9) . . . . ?
C22 N9 C6 C5 115.7(6) . . . . ?
C22 N9 C6 C7 -65.9(8) . . . . ?
C22 N9 C10 C11 162.7(6) . . . . ?
C22 N9 C10 C15 -15.9(9) . . . . ?
C22 C17 C18 C19 -2.3(10) . . . . ?
C23 C1 C2 O2 17.7(6) . . . . ?
C23 C1 C2 C3 -164.9(4) . . . . ?
C23 C1 C44 O44 -105.9(6) . . . . ?
C23 C1 C44 C45 71.3(6) . . . . ?
C23 C24 C25 C26 -179.5(5) . . . . ?
C23 C24 C29 C28 -179.6(5) . . . . ?
C24 C25 C26 C27 -2.8(7) . . . . ?
C25 C24 C29 C28 -1.3(8) . . . . ?
C25 C26 C27 N30 -179.0(5) . . . . ?
C25 C26 C27 C28 2.4(7) . . . . ?
C26 C27 C28 C29 -1.5(8) . . . . ?
C27 N30 C31 C32 -26.6(8) . . . . ?
C27 N30 C31 C36 156.5(5) . . . . ?
C27 N30 C43 C38 -154.8(5) . . . . ?
C27 N30 C43 C42 22.4(8) . . . . ?
C27 C28 C29 C24 1.0(8) . . . . ?
C29 C24 C25 C26 2.3(7) . . . . ?
C31 N30 C27 C26 -53.2(7) . . . . ?
C31 N30 C27 C28 125.3(6) . . . . ?
C31 N30 C43 C38 11.2(7) . . . . ?
C31 N30 C43 C42 -171.5(5) . . . . ?
C31 C32 C33 C34 0.8(10) . . . . ?
C32 C31 C36 O37 179.7(5) . . . . ?
C32 C31 C36 C35 1.2(9) . . . . ?
C32 C33 C34 C35 0.4(10) . . . . ?
C33 C34 C35 C36 -0.7(10) . . . . ?
C34 C35 C36 O37 -178.7(6) . . . . ?
C34 C35 C36 C31 -0.2(9) . . . . ?
C36 O37 C38 C39 170.4(5) . . . . ?
C36 O37 C38 C43 -12.5(8) . . . . ?
C36 C31 C32 C33 -1.5(9) . . . . ?
C38 O37 C36 C31 14.2(8) . . . . ?
C38 O37 C36 C35 -167.2(5) . . . . ?
C38 C39 C40 C41 1.0(9) . . . . ?
C39 C38 C43 N30 176.7(5) . . . . ?
C39 C38 C43 C42 -0.7(8) . . . . ?
C39 C40 C41 C42 -2.4(9) . . . . ?
C40 C41 C42 C43 2.3(9) . . . . ?
C41 C42 C43 N30 -178.0(5) . . . . ?
C41 C42 C43 C38 -0.7(8) . . . . ?
C43 N30 C27 C26 112.6(6) . . . . ?
C43 N30 C27 C28 -68.9(7) . . . . ?
C43 N30 C31 C32 167.2(5) . . . . ?
C43 N30 C31 C36 -9.6(8) . . . . ?
C43 C38 C39 C40 0.6(9) . . . . ?
C44 C1 C2 O2 -99.1(6) . . . . ?
C44 C1 C2 C3 78.4(5) . . . . ?
C44 C1 C23 O23 18.7(7) . . . . ?
C44 C1 C23 C24 -164.5(4) . . . . ?
C44 C45 C46 C47 -177.0(5) . . . . ?
C44 C45 C50 C49 177.7(5) . . . . ?
C45 C46 C47 C48 -2.3(9) . . . . ?
C46 C45 C50 C49 -0.7(9) . . . . ?
C46 C47 C48 N51 178.2(5) . . . . ?
C46 C47 C48 C49 2.7(9) . . . . ?
C47 C48 C49 C50 -2.2(9) . . . . ?
C48 N51 C52 C53 -19.2(10) . . . . ?
C48 N51 C52 C57 161.6(6) . . . . ?
C48 N51 C64 C59 -158.8(6) . . . . ?
C48 N51 C64 C63 19.5(9) . . . . ?
C48 C49 C50 C45 1.2(9) . . . . ?
C50 C45 C46 C47 1.3(8) . . . . ?
C52 N51 C48 C47 -70.1(8) . . . . ?
C52 N51 C48 C49 105.3(8) . . . . ?
C52 N51 C64 C59 16.9(9) . . . . ?
C52 N51 C64 C63 -164.8(6) . . . . ?
C52 C53 C54 C55 -0.8(14) . . . . ?
C53 C52 C57 O58 178.0(7) . . . . ?
C53 C52 C57 C56 -0.2(12) . . . . ?
C53 C54 C55 C56 1.1(17) . . . . ?
C54 C55 C56 C57 -0.9(18) . . . . ?
C55 C56 C57 O58 -177.8(9) . . . . ?
C55 C56 C57 C52 0.4(15) . . . . ?
C57 O58 C59 C60 168.1(8) . . . . ?
C57 O58 C59 C64 -13.6(10) . . . . ?
C57 C52 C53 C54 0.4(12) . . . . ?
C59 O58 C57 C52 16.6(11) . . . . ?
C59 O58 C57 C56 -165.2(8) . . . . ?
C59 C60 C61 C62 2.7(13) . . . . ?
C60 C59 C64 N51 175.4(7) . . . . ?
C60 C59 C64 C63 -3.0(10) . . . . ?
C60 C61 C62 C63 -2.7(11) . . . . ?
C61 C62 C63 C64 -0.2(10) . . . . ?
C62 C63 C64 N51 -175.3(6) . . . . ?
C62 C63 C64 C59 3.0(9) . . . . ?
C64 N51 C48 C47 105.6(7) . . . . ?
C64 N51 C48 C49 -79.0(8) . . . . ?
C64 N51 C52 C53 165.0(6) . . . . ?
C64 N51 C52 C57 -14.2(10) . . . . ?
C64 C59 C60 C61 0.1(12) . . . . ?
